data_4060733
_journal_name_full Organometallics
_journal_year 2003
_chemical_formula_sum 'C25 H10 Al F15 O'
_chemical_formula_weight 638.31
_space_group_IT_number 14
_symmetry_cell_setting monoclinic
_symmetry_space_group_name_Hall '-P 2yn'
_symmetry_space_group_name_H-M 'P 1 21/n 1'
_cell_angle_alpha 90.00
_cell_angle_beta 100.902(5)
_cell_angle_gamma 90.00
_cell_formula_units_Z 4
_cell_length_a 10.318(3)
_cell_length_b 16.319(5)
_cell_length_c 14.527(4)
_cell_measurement_temperature 173(2)
_cell_volume 2402.1(12)
_diffrn_ambient_temperature 173(2)
_exptl_crystal_density_diffrn 1.765
_cod_depositor_comments
;
The following automatic conversions were performed:
'_symmetry_cell_setting' value 'Monoclinic' changed to 'monoclinic'
according to '/home/saulius/struct/CIF-dictionaries/cif_core.dic'
dictionary named 'cif_core.dic' version 2.4.1 from 2010-06-29.

Automatic conversion script
Id: cif_fix_enum 1527 2010-12-29 10:47:43Z saulius 
;
_cod_original_sg_symbol_H-M 'P 21/n'
_cod_database_code 4060733

loop_
_symmetry_equiv_pos_as_xyz
'x, y, z'
'-x+1/2, y+1/2, -z+1/2'
'-x, -y, -z'
'x-1/2, -y-1/2, z-1/2'

loop_
_atom_site_label
_atom_site_type_symbol
_atom_site_fract_x
_atom_site_fract_y
_atom_site_fract_z
_atom_site_U_iso_or_equiv
_atom_site_adp_type
_atom_site_occupancy
_atom_site_symmetry_multiplicity
_atom_site_calc_flag
_atom_site_refinement_flags
_atom_site_disorder_assembly
_atom_site_disorder_group
Al1 Al 0.16027(9) 0.17339(6) 0.32718(7) 0.0342(3) Uani 1 1 d . . .
O1 O 0.1121(3) 0.20125(14) 0.44001(17) 0.0436(6) Uani 1 1 d D . .
H1 H 0.093(4) 0.1669(18) 0.480(2) 0.065 Uiso 1 1 d D . .
H2 H 0.102(3) 0.2490(12) 0.462(3) 0.065 Uiso 1 1 d D . .
C1 C 0.3559(3) 0.1653(2) 0.3524(2) 0.0365(9) Uani 1 1 d . . .
C2 C 0.4262(4) 0.1086(2) 0.3128(3) 0.0431(9) Uani 1 1 d . . .
C3 C 0.5610(4) 0.1022(2) 0.3297(3) 0.0489(10) Uani 1 1 d . . .
C4 C 0.6332(4) 0.1564(3) 0.3914(3) 0.0522(11) Uani 1 1 d . . .
C5 C 0.5697(4) 0.2150(2) 0.4329(3) 0.0497(10) Uani 1 1 d . . .
C6 C 0.4353(3) 0.2182(2) 0.4123(3) 0.0415(9) Uani 1 1 d . . .
C7 C 0.0859(3) 0.26366(18) 0.2424(2) 0.0309(8) Uani 1 1 d . . .
C8 C -0.0494(3) 0.2764(2) 0.2189(2) 0.0370(9) Uani 1 1 d . . .
C9 C -0.1080(3) 0.3350(2) 0.1572(2) 0.0357(8) Uani 1 1 d . . .
C10 C -0.0302(3) 0.38489(19) 0.1151(2) 0.0362(9) Uani 1 1 d . . .
C11 C 0.1036(3) 0.3765(2) 0.1357(2) 0.0375(9) Uani 1 1 d . . .
C12 C 0.1573(3) 0.3164(2) 0.1980(2) 0.0376(9) Uani 1 1 d . . .
C13 C 0.0726(3) 0.06615(19) 0.2986(2) 0.0312(8) Uani 1 1 d . . .
C14 C 0.0224(3) 0.0399(2) 0.2084(3) 0.0374(9) Uani 1 1 d . . .
C15 C -0.0308(3) -0.0360(2) 0.1870(2) 0.0389(9) Uani 1 1 d . . .
C16 C -0.0352(3) -0.0907(2) 0.2576(3) 0.0369(9) Uani 1 1 d . . .
C17 C 0.0131(3) -0.06884(19) 0.3487(2) 0.0331(8) Uani 1 1 d . . .
C18 C 0.0646(3) 0.0083(2) 0.3657(2) 0.0331(8) Uani 1 1 d . . .
C19 C 0.3575(4) -0.0906(2) 0.0278(3) 0.0429(9) Uani 1 1 d . . .
C20 C 0.4876(4) -0.0917(2) 0.0746(3) 0.0565(11) Uani 1 1 d . . .
H20A H 0.5110 -0.0665 0.1343 0.068 Uiso 1 1 calc R . .
C21 C 0.5834(4) -0.1294(3) 0.0348(4) 0.0671(13) Uani 1 1 d . . .
H21A H 0.6721 -0.1295 0.0679 0.081 Uiso 1 1 calc R . .
C22 C 0.5541(4) -0.1665(2) -0.0514(3) 0.0594(11) Uani 1 1 d . . .
H22A H 0.6212 -0.1921 -0.0779 0.071 Uiso 1 1 calc R . .
C23 C 0.4259(4) -0.1658(2) -0.0984(3) 0.0511(10) Uani 1 1 d . . .
H23A H 0.4034 -0.1911 -0.1582 0.061 Uiso 1 1 calc R . .
C24 C 0.3285(4) -0.1283(2) -0.0589(3) 0.0468(10) Uani 1 1 d . . .
H24A H 0.2399 -0.1285 -0.0923 0.056 Uiso 1 1 calc R . .
C25 C 0.2514(4) -0.0498(2) 0.0696(3) 0.0587(11) Uani 1 1 d . . .
H25A H 0.1665 -0.0553 0.0265 0.088 Uiso 1 1 calc R . .
H25B H 0.2726 0.0084 0.0800 0.088 Uiso 1 1 calc R . .
H25C H 0.2461 -0.0760 0.1294 0.088 Uiso 1 1 calc R . .
F2 F 0.3596(2) 0.05276(13) 0.25127(15) 0.0600(6) Uani 1 1 d . . .
F3 F 0.6229(2) 0.04420(14) 0.28852(17) 0.0706(7) Uani 1 1 d . . .
F4 F 0.7654(2) 0.15098(16) 0.41049(17) 0.0777(8) Uani 1 1 d . . .
F5 F 0.6400(2) 0.26851(14) 0.49347(17) 0.0717(7) Uani 1 1 d . . .
F6 F 0.37608(19) 0.27760(12) 0.45586(16) 0.0581(6) Uani 1 1 d . . .
F8 F -0.13030(17) 0.22709(12) 0.25823(14) 0.0527(6) Uani 1 1 d . . .
F9 F -0.24002(18) 0.34308(13) 0.13583(15) 0.0555(6) Uani 1 1 d . . .
F10 F -0.08570(18) 0.44209(11) 0.05379(13) 0.0489(6) Uani 1 1 d . . .
F11 F 0.17947(19) 0.42527(12) 0.09364(14) 0.0538(6) Uani 1 1 d . . .
F12 F 0.29124(18) 0.30948(12) 0.21383(14) 0.0545(6) Uani 1 1 d . . .
F14 F 0.02726(19) 0.09138(12) 0.13569(13) 0.0509(6) Uani 1 1 d . . .
F15 F -0.0775(2) -0.05898(12) 0.09767(14) 0.0565(6) Uani 1 1 d . . .
F16 F -0.08354(19) -0.16679(11) 0.23729(14) 0.0503(6) Uani 1 1 d . . .
F17 F 0.01457(18) -0.12389(11) 0.41806(13) 0.0435(5) Uani 1 1 d . . .
F18 F 0.11488(17) 0.02749(11) 0.45759(13) 0.0412(5) Uani 1 1 d . . .

loop_
_atom_site_aniso_label
_atom_site_aniso_U_11
_atom_site_aniso_U_22
_atom_site_aniso_U_33
_atom_site_aniso_U_23
_atom_site_aniso_U_13
_atom_site_aniso_U_12
Al1 0.0354(6) 0.0339(6) 0.0330(6) -0.0001(5) 0.0056(5) -0.0034(5)
O1 0.0604(16) 0.0343(15) 0.0385(17) -0.0032(12) 0.0158(13) -0.0068(13)
C1 0.041(2) 0.037(2) 0.030(2) 0.0076(16) 0.0027(17) -0.0036(17)
C2 0.044(2) 0.046(2) 0.038(2) 0.0028(18) 0.0043(18) -0.0042(18)
C3 0.046(3) 0.056(3) 0.047(3) 0.013(2) 0.015(2) 0.010(2)
C4 0.031(2) 0.071(3) 0.052(3) 0.029(2) 0.004(2) 0.003(2)
C5 0.039(2) 0.054(3) 0.050(3) 0.014(2) -0.006(2) -0.014(2)
C6 0.041(2) 0.037(2) 0.044(2) 0.0095(18) 0.0017(18) 0.0010(17)
C7 0.0291(19) 0.0307(19) 0.033(2) -0.0018(15) 0.0050(15) -0.0037(15)
C8 0.039(2) 0.037(2) 0.037(2) 0.0018(17) 0.0122(17) -0.0058(17)
C9 0.0255(19) 0.042(2) 0.038(2) -0.0019(17) 0.0003(16) 0.0040(15)
C10 0.048(2) 0.032(2) 0.026(2) 0.0020(16) 0.0012(17) 0.0007(16)
C11 0.037(2) 0.035(2) 0.039(2) 0.0058(17) 0.0045(17) -0.0089(16)
C12 0.028(2) 0.043(2) 0.040(2) 0.0014(18) 0.0008(16) -0.0044(16)
C13 0.0287(18) 0.037(2) 0.028(2) 0.0001(16) 0.0047(15) 0.0007(14)
C14 0.036(2) 0.037(2) 0.040(2) 0.0075(18) 0.0102(17) 0.0005(16)
C15 0.038(2) 0.043(2) 0.034(2) -0.0040(19) 0.0036(17) -0.0042(17)
C16 0.0304(19) 0.033(2) 0.048(3) -0.0071(19) 0.0083(17) -0.0055(15)
C17 0.0331(19) 0.027(2) 0.043(2) 0.0076(17) 0.0152(17) -0.0020(15)
C18 0.0282(19) 0.039(2) 0.030(2) -0.0052(17) 0.0013(15) 0.0018(15)
C19 0.052(2) 0.035(2) 0.041(2) 0.0034(18) 0.0079(19) -0.0011(17)
C20 0.060(3) 0.047(2) 0.057(3) 0.006(2) -0.003(2) -0.007(2)
C21 0.046(3) 0.060(3) 0.088(4) 0.020(3) -0.005(3) -0.004(2)
C22 0.055(3) 0.055(3) 0.072(3) 0.013(2) 0.019(2) 0.004(2)
C23 0.060(3) 0.048(2) 0.048(3) 0.0075(19) 0.014(2) 0.004(2)
C24 0.046(2) 0.046(2) 0.046(3) 0.0064(19) 0.0033(19) -0.0005(18)
C25 0.074(3) 0.050(3) 0.051(3) 0.001(2) 0.011(2) 0.006(2)
F2 0.0578(14) 0.0671(15) 0.0573(15) -0.0164(12) 0.0165(12) -0.0026(11)
F3 0.0626(15) 0.0802(17) 0.0767(17) 0.0149(13) 0.0329(13) 0.0241(13)
F4 0.0370(14) 0.114(2) 0.0797(18) 0.0392(15) 0.0045(12) 0.0003(12)
F5 0.0536(14) 0.0784(17) 0.0734(17) 0.0077(13) -0.0128(12) -0.0262(12)
F6 0.0542(13) 0.0455(13) 0.0705(16) -0.0099(11) 0.0016(11) -0.0077(10)
F8 0.0384(12) 0.0625(14) 0.0589(15) 0.0205(11) 0.0134(10) -0.0050(10)
F9 0.0343(13) 0.0732(15) 0.0580(15) 0.0131(11) 0.0058(10) 0.0083(10)
F10 0.0544(13) 0.0462(13) 0.0427(13) 0.0095(10) 0.0007(10) 0.0036(10)
F11 0.0477(13) 0.0538(13) 0.0582(15) 0.0214(11) 0.0053(11) -0.0137(10)
F12 0.0331(12) 0.0631(14) 0.0654(16) 0.0237(11) 0.0043(10) -0.0062(9)
F14 0.0663(14) 0.0472(12) 0.0372(13) 0.0045(10) 0.0043(10) -0.0089(10)
F15 0.0670(15) 0.0598(14) 0.0391(14) -0.0089(10) 0.0003(11) -0.0141(11)
F16 0.0561(13) 0.0398(12) 0.0571(14) -0.0104(10) 0.0161(11) -0.0152(10)
F17 0.0490(12) 0.0367(12) 0.0470(13) 0.0024(10) 0.0148(10) -0.0045(9)
F18 0.0488(12) 0.0390(11) 0.0350(12) -0.0015(9) 0.0063(9) -0.0049(9)

loop_
_geom_bond_atom_site_label_1
_geom_bond_atom_site_label_2
_geom_bond_distance
_geom_bond_site_symmetry_2
_geom_bond_publ_flag
Al1 O1 1.857(3) . ?
Al1 C13 1.978(3) . ?
Al1 C7 1.979(3) . ?
Al1 C1 1.987(3) . ?
O1 H1 0.857(10) . ?
O1 H2 0.855(10) . ?
C1 C2 1.368(5) . ?
C1 C6 1.379(5) . ?
C2 F2 1.367(4) . ?
C2 C3 1.370(5) . ?
C3 F3 1.344(4) . ?
C3 C4 1.374(5) . ?
C4 F4 1.342(4) . ?
C4 C5 1.362(6) . ?
C5 F5 1.350(4) . ?
C5 C6 1.364(5) . ?
C6 F6 1.364(4) . ?
C7 C12 1.371(4) . ?
C7 C8 1.389(4) . ?
C8 F8 1.360(4) . ?
C8 C9 1.371(4) . ?
C9 F9 1.346(3) . ?
C9 C10 1.367(5) . ?
C10 F10 1.342(4) . ?
C10 C11 1.363(5) . ?
C11 F11 1.342(4) . ?
C11 C12 1.377(4) . ?
C12 F12 1.362(4) . ?
C13 C18 1.371(4) . ?
C13 C14 1.383(5) . ?
C14 F14 1.358(4) . ?
C14 C15 1.367(4) . ?
C15 F15 1.349(4) . ?
C15 C16 1.366(5) . ?
C16 F16 1.349(4) . ?
C16 C17 1.372(5) . ?
C17 F17 1.347(4) . ?
C17 C18 1.370(4) . ?
C18 F18 1.374(4) . ?
C19 C20 1.385(5) . ?
C19 C24 1.383(5) . ?
C19 C25 1.503(5) . ?
C20 C21 1.380(6) . ?
C20 H20A 0.9500 . ?
C21 C22 1.373(6) . ?
C21 H21A 0.9500 . ?
C22 C23 1.370(5) . ?
C22 H22A 0.9500 . ?
C23 C24 1.390(5) . ?
C23 H23A 0.9500 . ?
C24 H24A 0.9500 . ?
C25 H25A 0.9800 . ?
C25 H25B 0.9800 . ?
C25 H25C 0.9800 . ?
